data_7006055
loop_
_publ_author_name
'Marchetti, Fabio'
'Pampaloni, Guido'
'Zacchini, Stefano'

_publ_section_title
;
 Reactivity of niobium(v) and tantalum(v) halides with carbonyl
 compounds: synthesis of simple coordination adducts, C-H bond
 activation, C=O protonation, and halide transfer.
;
_journal_issue 38
_journal_name_full 'Dalton transactions (Cambridge, England : 2003)'
_journal_page_first 4343
_journal_page_last 4351
_journal_paper_doi 10.1039/b708531a
_journal_year 2007
_chemical_formula_sum 'C26 H21 F6 O2 Ta'
_chemical_formula_weight 660.38
_chemical_name_systematic
;
?
;
_space_group_IT_number 15
_symmetry_cell_setting monoclinic
_symmetry_space_group_name_Hall '-C 2yc'
_symmetry_space_group_name_H-M 'C 1 2/c 1'
_atom_sites_solution_hydrogens geom
_atom_sites_solution_primary direct
_atom_sites_solution_secondary difmap
_audit_creation_method SHELXL-97
_cell_angle_alpha 90.00
_cell_angle_beta 107.741(2)
_cell_angle_gamma 90.00
_cell_formula_units_Z 4
_cell_length_a 14.504(3)
_cell_length_b 9.6665(18)
_cell_length_c 17.500(5)
_cell_measurement_reflns_used 5407
_cell_measurement_temperature 100(2)
_cell_measurement_theta_max 28.4795
_cell_measurement_theta_min 2.444
_cell_volume 2336.9(9)
_computing_structure_refinement 'SHELXL-97 (Sheldrick, 1997)'
_computing_structure_solution 'SHELXS-97 (Sheldrick, 1990)'
_diffrn_ambient_temperature 100(2)
_diffrn_measured_fraction_theta_full 1.000
_diffrn_measured_fraction_theta_max 1.000
_diffrn_measurement_device_type 'CCD area detector'
_diffrn_measurement_method 'phi and omega scans'
_diffrn_radiation_monochromator graphite
_diffrn_radiation_source 'fine-focus sealed tube'
_diffrn_radiation_type MoK\a
_diffrn_radiation_wavelength 0.71073
_diffrn_reflns_av_R_equivalents 0.0317
_diffrn_reflns_av_sigmaI/netI 0.0232
_diffrn_reflns_limit_h_max 18
_diffrn_reflns_limit_h_min -18
_diffrn_reflns_limit_k_max 12
_diffrn_reflns_limit_k_min -12
_diffrn_reflns_limit_l_max 21
_diffrn_reflns_limit_l_min -21
_diffrn_reflns_number 11565
_diffrn_reflns_theta_full 26.37
_diffrn_reflns_theta_max 26.37
_diffrn_reflns_theta_min 2.44
_exptl_absorpt_coefficient_mu 4.773
_exptl_absorpt_correction_T_max 0.5346
_exptl_absorpt_correction_T_min 0.4198
_exptl_absorpt_correction_type empirical
_exptl_crystal_colour colourless
_exptl_crystal_density_diffrn 1.877
_exptl_crystal_density_method 'not measured'
_exptl_crystal_description plate
_exptl_crystal_F_000 1280
_exptl_crystal_size_max 0.22
_exptl_crystal_size_mid 0.18
_exptl_crystal_size_min 0.15
_refine_diff_density_max 1.398
_refine_diff_density_min -0.360
_refine_diff_density_rms 0.079
_refine_ls_extinction_method none
_refine_ls_goodness_of_fit_ref 1.079
_refine_ls_hydrogen_treatment constr
_refine_ls_matrix_type full
_refine_ls_number_parameters 159
_refine_ls_number_reflns 2383
_refine_ls_number_restraints 0
_refine_ls_restrained_S_all 1.079
_refine_ls_R_factor_all 0.0172
_refine_ls_R_factor_gt 0.0168
_refine_ls_shift/su_max 0.002
_refine_ls_shift/su_mean 0.000
_refine_ls_structure_factor_coef Fsqd
_refine_ls_weighting_details 'calc w=1/[\s^2^(Fo^2^)+(0.0248P)^2^+1.8168P] where P=(Fo^2^+2Fc^2^)/3'
_refine_ls_weighting_scheme calc
_refine_ls_wR_factor_gt 0.0439
_refine_ls_wR_factor_ref 0.0443
_reflns_number_gt 2329
_reflns_number_total 2383
_reflns_threshold_expression >2sigma(I)
_cod_data_source_file b708531a.txt
_cod_data_source_block c2c
_cod_original_cell_volume 2336.8(9)
_cod_original_sg_symbol_H-M C2/c
_cod_database_code 7006055

loop_
_symmetry_equiv_pos_as_xyz
'x, y, z'
'-x, y, -z+1/2'
'x+1/2, y+1/2, z'
'-x+1/2, y+1/2, -z+1/2'
'-x, -y, -z'
'x, -y, z-1/2'
'-x+1/2, -y+1/2, -z'
'x+1/2, -y+1/2, z-1/2'

loop_
_atom_site_label
_atom_site_type_symbol
_atom_site_fract_x
_atom_site_fract_y
_atom_site_fract_z
_atom_site_U_iso_or_equiv
_atom_site_adp_type
_atom_site_occupancy
_atom_site_symmetry_multiplicity
_atom_site_calc_flag
_atom_site_refinement_flags
_atom_site_disorder_assembly
_atom_site_disorder_group
C1 C 0.34803(16) 0.5015(2) 0.93567(12) 0.0272(4) Uani 1 1 d . . .
C2 C 0.34956(17) 0.3553(2) 0.91398(14) 0.0254(4) Uani 1 1 d . . .
C3 C 0.39270(18) 0.2579(3) 0.97356(15) 0.0338(5) Uani 1 1 d . . .
H3 H 0.4212 0.2863 1.0276 0.041 Uiso 1 1 calc R . .
C4 C 0.3933(2) 0.1197(3) 0.95273(18) 0.0412(6) Uani 1 1 d . . .
H4 H 0.4202 0.0527 0.9931 0.049 Uiso 1 1 calc R . .
C5 C 0.35509(18) 0.0786(2) 0.87416(17) 0.0363(6) Uani 1 1 d . . .
H5 H 0.3577 -0.0160 0.8604 0.044 Uiso 1 1 calc R . .
C6 C 0.3130(2) 0.1740(2) 0.81515(17) 0.0318(6) Uani 1 1 d . . .
H6 H 0.2868 0.1448 0.7610 0.038 Uiso 1 1 calc R . .
C7 C 0.30886(18) 0.3117(2) 0.83465(15) 0.0257(5) Uani 1 1 d . . .
H7 H 0.2784 0.3768 0.7942 0.031 Uiso 1 1 calc R . .
C8 C 0.26048(16) 0.5854(2) 0.90554(13) 0.0250(4) Uani 1 1 d . . .
C9 C 0.26745(18) 0.7302(2) 0.90855(14) 0.0301(5) Uani 1 1 d . . .
H9 H 0.3290 0.7732 0.9287 0.036 Uiso 1 1 calc R . .
C10 C 0.1847(2) 0.8105(3) 0.88217(16) 0.0309(5) Uani 1 1 d . . .
H10 H 0.1895 0.9085 0.8833 0.037 Uiso 1 1 calc R . .
C11 C 0.09482(17) 0.7473(3) 0.85402(14) 0.0306(5) Uani 1 1 d . . .
H11 H 0.0381 0.8026 0.8366 0.037 Uiso 1 1 calc R . .
C12 C 0.08697(17) 0.6035(3) 0.85103(14) 0.0300(5) Uani 1 1 d . . .
H12 H 0.0251 0.5612 0.8314 0.036 Uiso 1 1 calc R . .
C13 C 0.16925(16) 0.5224(2) 0.87666(13) 0.0266(4) Uani 1 1 d . . .
H13 H 0.1640 0.4245 0.8747 0.032 Uiso 1 1 calc R . .
F1 F 0.39516(13) 0.66904(17) 0.65443(11) 0.0486(5) Uani 1 1 d . . .
F2 F 0.43770(12) 0.53429(18) 0.79344(11) 0.0470(4) Uani 1 1 d . . .
F3 F 0.43854(16) 0.80945(18) 0.79310(14) 0.0552(5) Uani 1 1 d . . .
O1 O 0.42152(12) 0.55883(18) 0.98270(11) 0.0369(4) Uani 1 1 d . . .
H1 H 0.5000 0.5000 1.0000 0.044 Uiso 1 2 d S . .
Ta1 Ta 0.5000 0.670741(11) 0.7500 0.02402(6) Uani 1 2 d S . .

loop_
_atom_site_aniso_label
_atom_site_aniso_U_11
_atom_site_aniso_U_22
_atom_site_aniso_U_33
_atom_site_aniso_U_23
_atom_site_aniso_U_13
_atom_site_aniso_U_12
C1 0.0284(11) 0.0290(11) 0.0237(10) -0.0019(9) 0.0070(8) 0.0009(9)
C2 0.0256(11) 0.0251(10) 0.0266(11) 0.0007(9) 0.0095(9) 0.0040(9)
C3 0.0369(13) 0.0370(13) 0.0287(11) 0.0056(10) 0.0117(10) 0.0103(10)
C4 0.0458(15) 0.0318(14) 0.0541(16) 0.0191(12) 0.0274(13) 0.0150(12)
C5 0.0390(13) 0.0201(11) 0.0598(16) 0.0001(10) 0.0299(12) 0.0007(9)
C6 0.0330(13) 0.0280(13) 0.0395(14) -0.0076(8) 0.0186(11) -0.0062(8)
C7 0.0262(11) 0.0249(10) 0.0273(11) 0.0009(8) 0.0100(9) -0.0005(8)
C8 0.0263(11) 0.0243(11) 0.0243(10) -0.0006(8) 0.0075(8) 0.0020(9)
C9 0.0310(12) 0.0250(12) 0.0327(11) -0.0047(9) 0.0075(10) -0.0011(9)
C10 0.0373(14) 0.0228(10) 0.0339(13) 0.0000(9) 0.0125(11) 0.0050(9)
C11 0.0304(12) 0.0314(12) 0.0313(11) 0.0031(9) 0.0113(10) 0.0081(10)
C12 0.0260(11) 0.0316(12) 0.0334(11) 0.0019(9) 0.0103(9) 0.0004(9)
C13 0.0299(11) 0.0232(10) 0.0280(10) 0.0008(8) 0.0110(9) -0.0018(9)
F1 0.0351(9) 0.0727(14) 0.0356(9) 0.0086(7) 0.0069(7) 0.0058(7)
F2 0.0479(9) 0.0401(9) 0.0579(10) 0.0150(8) 0.0235(8) -0.0085(7)
F3 0.0606(12) 0.0388(9) 0.0785(14) -0.0167(9) 0.0394(11) 0.0066(8)
O1 0.0283(9) 0.0346(9) 0.0395(9) -0.0145(7) -0.0019(7) 0.0063(7)
Ta1 0.02734(9) 0.01811(8) 0.02922(8) 0.000 0.01251(6) 0.000

loop_
_atom_type_symbol
_atom_type_description
_atom_type_scat_dispersion_real
_atom_type_scat_dispersion_imag
_atom_type_scat_source
C C 0.0033 0.0016 'International Tables Vol C Tables 4.2.6.8 and 6.1.1.4'
H H 0.0000 0.0000 'International Tables Vol C Tables 4.2.6.8 and 6.1.1.4'
O O 0.0106 0.0060 'International Tables Vol C Tables 4.2.6.8 and 6.1.1.4'
F F 0.0171 0.0103 'International Tables Vol C Tables 4.2.6.8 and 6.1.1.4'
Ta Ta -0.7052 6.5227 'International Tables Vol C Tables 4.2.6.8 and 6.1.1.4'

loop_
_geom_angle_atom_site_label_1
_geom_angle_atom_site_label_2
_geom_angle_atom_site_label_3
_geom_angle
_geom_angle_site_symmetry_1
_geom_angle_site_symmetry_3
_geom_angle_publ_flag
O1 C1 C8 117.4(2) . . ?
O1 C1 C2 121.2(2) . . ?
C8 C1 C2 121.4(2) . . ?
C7 C2 C3 119.6(2) . . ?
C7 C2 C1 120.8(2) . . ?
C3 C2 C1 119.6(2) . . ?
C4 C3 C2 119.3(2) . . ?
C4 C3 H3 120.4 . . ?
C2 C3 H3 120.4 . . ?
C5 C4 C3 120.6(2) . . ?
C5 C4 H4 119.7 . . ?
C3 C4 H4 119.7 . . ?
C4 C5 C6 120.5(2) . . ?
C4 C5 H5 119.8 . . ?
C6 C5 H5 119.8 . . ?
C5 C6 C7 120.1(2) . . ?
C5 C6 H6 119.9 . . ?
C7 C6 H6 119.9 . . ?
C6 C7 C2 120.0(2) . . ?
C6 C7 H7 120.0 . . ?
C2 C7 H7 120.0 . . ?
C9 C8 C13 119.71(19) . . ?
C9 C8 C1 119.67(19) . . ?
C13 C8 C1 120.6(2) . . ?
C10 C9 C8 120.1(2) . . ?
C10 C9 H9 120.0 . . ?
C8 C9 H9 120.0 . . ?
C9 C10 C11 119.8(2) . . ?
C9 C10 H10 120.1 . . ?
C11 C10 H10 120.1 . . ?
C10 C11 C12 120.6(2) . . ?
C10 C11 H11 119.7 . . ?
C12 C11 H11 119.7 . . ?
C13 C12 C11 120.0(2) . . ?
C13 C12 H12 120.0 . . ?
C11 C12 H12 120.0 . . ?
C12 C13 C8 119.8(2) . . ?
C12 C13 H13 120.1 . . ?
C8 C13 H13 120.1 . . ?
C1 O1 H1 119.65(17) . . ?
F2 Ta1 F2 91.18(11) 2_656 . ?
F2 Ta1 F1 89.56(8) 2_656 . ?
F2 Ta1 F1 89.74(8) . . ?
F2 Ta1 F1 89.74(8) 2_656 2_656 ?
F2 Ta1 F1 89.56(8) . 2_656 ?
F1 Ta1 F1 179.00(10) . 2_656 ?
F2 Ta1 F3 89.61(10) 2_656 2_656 ?
F2 Ta1 F3 179.21(7) . 2_656 ?
F1 Ta1 F3 90.18(9) . 2_656 ?
F1 Ta1 F3 90.52(9) 2_656 2_656 ?
F2 Ta1 F3 179.21(7) 2_656 . ?
F2 Ta1 F3 89.61(10) . . ?
F1 Ta1 F3 90.52(9) . . ?
F1 Ta1 F3 90.18(9) 2_656 . ?
F3 Ta1 F3 89.60(13) 2_656 . ?

loop_
_geom_bond_atom_site_label_1
_geom_bond_atom_site_label_2
_geom_bond_distance
_geom_bond_site_symmetry_2
_geom_bond_publ_flag
C1 O1 1.259(3) . ?
C1 C8 1.463(3) . ?
C1 C2 1.465(3) . ?
C2 C7 1.398(3) . ?
C2 C3 1.403(3) . ?
C3 C4 1.385(4) . ?
C3 H3 0.9500 . ?
C4 C5 1.375(4) . ?
C4 H4 0.9500 . ?
C5 C6 1.380(4) . ?
C5 H5 0.9500 . ?
C6 C7 1.380(3) . ?
C6 H6 0.9500 . ?
C7 H7 0.9500 . ?
C8 C9 1.403(3) . ?
C8 C13 1.403(3) . ?
C9 C10 1.385(4) . ?
C9 H9 0.9500 . ?
C10 C11 1.387(4) . ?
C10 H10 0.9500 . ?
C11 C12 1.395(4) . ?
C11 H11 0.9500 . ?
C12 C13 1.383(3) . ?
C12 H12 0.9500 . ?
C13 H13 0.9500 . ?
F1 Ta1 1.8867(18) . ?
F2 Ta1 1.8849(15) . ?
F3 Ta1 1.8897(17) . ?
O1 H1 1.2250(17) . ?
Ta1 F2 1.8849(15) 2_656 ?
Ta1 F1 1.8867(18) 2_656 ?
Ta1 F3 1.8897(17) 2_656 ?

loop_
_geom_hbond_atom_site_label_D
_geom_hbond_atom_site_label_H
_geom_hbond_atom_site_label_A
_geom_hbond_distance_DH
_geom_hbond_distance_HA
_geom_hbond_distance_DA
_geom_hbond_angle_DHA
_geom_hbond_site_symmetry_A
O1 H1 O1 1.23 1.23 2.450(3) 180 5_667

loop_
_geom_torsion_atom_site_label_1
_geom_torsion_atom_site_label_2
_geom_torsion_atom_site_label_3
_geom_torsion_atom_site_label_4
_geom_torsion
_geom_torsion_site_symmetry_1
_geom_torsion_site_symmetry_2
_geom_torsion_site_symmetry_3
_geom_torsion_site_symmetry_4
_geom_torsion_publ_flag
O1 C1 C2 C7 -136.6(2) . . . . ?
C8 C1 C2 C7 45.3(3) . . . . ?
O1 C1 C2 C3 43.2(3) . . . . ?
C8 C1 C2 C3 -135.0(2) . . . . ?
C7 C2 C3 C4 -0.7(4) . . . . ?
C1 C2 C3 C4 179.5(2) . . . . ?
C2 C3 C4 C5 2.3(4) . . . . ?
C3 C4 C5 C6 -2.0(4) . . . . ?
C4 C5 C6 C7 0.0(4) . . . . ?
C5 C6 C7 C2 1.6(4) . . . . ?
C3 C2 C7 C6 -1.2(4) . . . . ?
C1 C2 C7 C6 178.5(2) . . . . ?
O1 C1 C8 C9 19.3(3) . . . . ?
C2 C1 C8 C9 -162.5(2) . . . . ?
O1 C1 C8 C13 -158.2(2) . . . . ?
C2 C1 C8 C13 20.1(3) . . . . ?
C13 C8 C9 C10 -0.8(3) . . . . ?
C1 C8 C9 C10 -178.3(2) . . . . ?
C8 C9 C10 C11 1.1(4) . . . . ?
C9 C10 C11 C12 -0.8(4) . . . . ?
C10 C11 C12 C13 0.3(3) . . . . ?
C11 C12 C13 C8 -0.1(3) . . . . ?
C9 C8 C13 C12 0.3(3) . . . . ?
C1 C8 C13 C12 177.7(2) . . . . ?
